data_7030224
loop_
_publ_author_name
'Zhang, Qiang'
'Zhang, Xue-Qi'
'Wang, Zhong-Xia'

_publ_section_title
;
 Nickel complexes supported by quinoline-based ligands: synthesis,
 characterization and catalysis in the cross-coupling of arylzinc reagents
 and aryl chlorides or aryltrimethylammonium salts.
;
_journal_issue 34
_journal_name_full 'Dalton transactions (Cambridge, England : 2003)'
_journal_page_first 10453
_journal_page_last 10464
_journal_paper_doi 10.1039/c2dt30886j
_journal_volume 41
_journal_year 2012
_chemical_formula_sum 'C29 H33 Cl N3 Ni O P'
_chemical_formula_weight 564.71
_chemical_name_systematic
;
?
;
_space_group_IT_number 2
_symmetry_cell_setting triclinic
_symmetry_space_group_name_Hall '-P 1'
_symmetry_space_group_name_H-M 'P -1'
_atom_sites_solution_hydrogens geom
_atom_sites_solution_primary direct
_atom_sites_solution_secondary difmap
_audit_creation_method SHELXL-97
_cell_angle_alpha 99.2830(10)
_cell_angle_beta 111.966(2)
_cell_angle_gamma 92.9710(10)
_cell_formula_units_Z 2
_cell_length_a 10.1230(10)
_cell_length_b 11.83510(12)
_cell_length_c 12.17190(13)
_cell_measurement_reflns_used 1663
_cell_measurement_temperature 298(2)
_cell_measurement_theta_max 21.631
_cell_measurement_theta_min 2.283
_cell_volume 1324.64(13)
_computing_cell_refinement 'Bruker SMART'
_computing_data_collection 'Bruker SMART'
_computing_data_reduction 'Bruker SHELXTL'
_computing_molecular_graphics 'Bruker SHELXTL'
_computing_publication_material 'Bruker SHELXTL'
_computing_structure_refinement 'SHELXL-97 (Sheldrick, 1997)'
_computing_structure_solution 'SHELXS-97 (Sheldrick, 1990)'
_diffrn_ambient_temperature 298(2)
_diffrn_measured_fraction_theta_full 0.987
_diffrn_measured_fraction_theta_max 0.987
_diffrn_measurement_device_type 'CCD area detector'
_diffrn_measurement_method 'phi and omega scans'
_diffrn_radiation_monochromator graphite
_diffrn_radiation_source 'fine-focus sealed tube'
_diffrn_radiation_type MoK\a
_diffrn_radiation_wavelength 0.71073
_diffrn_reflns_av_R_equivalents 0.0297
_diffrn_reflns_av_sigmaI/netI 0.0793
_diffrn_reflns_limit_h_max 12
_diffrn_reflns_limit_h_min -11
_diffrn_reflns_limit_k_max 14
_diffrn_reflns_limit_k_min -14
_diffrn_reflns_limit_l_max 7
_diffrn_reflns_limit_l_min -14
_diffrn_reflns_number 7006
_diffrn_reflns_theta_full 25.01
_diffrn_reflns_theta_max 25.01
_diffrn_reflns_theta_min 1.76
_exptl_absorpt_coefficient_mu 0.922
_exptl_absorpt_correction_T_max 0.9135
_exptl_absorpt_correction_T_min 0.8300
_exptl_absorpt_correction_type multi-scan
_exptl_absorpt_process_details sadabs
_exptl_crystal_colour red
_exptl_crystal_density_diffrn 1.416
_exptl_crystal_density_method 'not measured'
_exptl_crystal_description block
_exptl_crystal_F_000 592
_exptl_crystal_size_max 0.21
_exptl_crystal_size_mid 0.18
_exptl_crystal_size_min 0.10
_refine_diff_density_max 0.333
_refine_diff_density_min -0.289
_refine_diff_density_rms 0.050
_refine_ls_extinction_method none
_refine_ls_goodness_of_fit_ref 1.022
_refine_ls_hydrogen_treatment constr
_refine_ls_matrix_type full
_refine_ls_number_parameters 359
_refine_ls_number_reflns 4591
_refine_ls_number_restraints 0
_refine_ls_restrained_S_all 1.022
_refine_ls_R_factor_all 0.0833
_refine_ls_R_factor_gt 0.0435
_refine_ls_shift/su_max 0.001
_refine_ls_shift/su_mean 0.000
_refine_ls_structure_factor_coef Fsqd
_refine_ls_weighting_details 'calc w=1/[\s^2^(Fo^2^)+(0.0103P)^2^+0.0000P] where P=(Fo^2^+2Fc^2^)/3'
_refine_ls_weighting_scheme calc
_refine_ls_wR_factor_gt 0.0623
_refine_ls_wR_factor_ref 0.0686
_reflns_number_gt 2824
_reflns_number_total 4591
_reflns_threshold_expression >2sigma(I)
_cod_data_source_file c2dt30886j.txt
_cod_data_source_block 100321d
_cod_depositor_comments
;
The following automatic conversions were performed:

'_symmetry_cell_setting' value 'Triclinic' changed to 'triclinic'
according to
/usr/data/users/saulius/automatic-downloads/retrospective/RSC/lib/dictionaries/cif_core.dic
dictionary named 'cif_core.dic' version 2.4.2 from 2011-04-26.

Automatic conversion script
Id: cif_fix_values 2281 2013-09-26 08:29:07Z andrius 
;
_cod_original_sg_symbol_H-M P-1
_cod_database_code 7030224

loop_
_symmetry_equiv_pos_as_xyz
'x, y, z'
'-x, -y, -z'

loop_
_atom_site_label
_atom_site_type_symbol
_atom_site_fract_x
_atom_site_fract_y
_atom_site_fract_z
_atom_site_U_iso_or_equiv
_atom_site_adp_type
_atom_site_occupancy
_atom_site_symmetry_multiplicity
_atom_site_calc_flag
_atom_site_refinement_flags
_atom_site_disorder_assembly
_atom_site_disorder_group
Ni1 Ni 0.81117(5) 0.29010(4) 0.15042(4) 0.04516(15) Uani 1 1 d . . .
Cl1 Cl 0.93866(12) 0.28418(9) 0.04106(11) 0.0918(4) Uani 1 1 d . . .
N1 N 0.7506(3) 0.4402(2) 0.1179(2) 0.0452(7) Uani 1 1 d . . .
N2 N 0.7003(2) 0.3045(2) 0.2460(2) 0.0410(7) Uani 1 1 d . . .
N3 N 0.5409(3) 0.1387(2) 0.3036(2) 0.0457(7) Uani 1 1 d . A .
H3 H 0.5028 0.1759 0.3485 0.055 Uiso 1 1 d R . .
O1 O 0.6215(3) 0.7481(2) 0.5577(3) 0.0799(8) Uani 1 1 d . . .
P1 P 0.69422(9) 0.20765(7) 0.32324(8) 0.0411(2) Uani 1 1 d . . .
C1 C 0.6571(3) 0.4750(3) 0.1704(3) 0.0442(9) Uani 1 1 d . . .
C2 C 0.6282(3) 0.4016(3) 0.2406(3) 0.0429(9) Uani 1 1 d . . .
C3 C 0.5338(3) 0.4307(3) 0.2947(3) 0.0518(10) Uani 1 1 d . . .
H3A H 0.5139 0.3841 0.3426 0.062 Uiso 1 1 calc R . .
C4 C 0.4678(4) 0.5316(3) 0.2768(3) 0.0599(11) Uani 1 1 d . . .
H4 H 0.4027 0.5499 0.3122 0.072 Uiso 1 1 calc R . .
C5 C 0.4957(4) 0.6025(3) 0.2102(3) 0.0622(11) Uani 1 1 d . . .
H5 H 0.4497 0.6683 0.2001 0.075 Uiso 1 1 calc R . .
C6 C 0.5939(4) 0.5776(3) 0.1558(3) 0.0520(10) Uani 1 1 d . . .
C7 C 0.6353(4) 0.6462(3) 0.0890(3) 0.0660(12) Uani 1 1 d . . .
H7 H 0.5976 0.7154 0.0782 0.079 Uiso 1 1 calc R . .
C8 C 0.7297(4) 0.6133(3) 0.0396(3) 0.0648(11) Uani 1 1 d . . .
H8 H 0.7587 0.6600 -0.0037 0.078 Uiso 1 1 calc R . .
C9 C 0.7830(4) 0.5081(3) 0.0546(3) 0.0542(10) Uani 1 1 d . . .
H9 H 0.8451 0.4849 0.0175 0.065 Uiso 1 1 calc R . .
C10 C 0.8050(3) 0.1144(3) 0.2811(3) 0.0437(9) Uani 1 1 d . . .
C11 C 0.8534(3) 0.1469(3) 0.1955(3) 0.0421(9) Uani 1 1 d . . .
C12 C 0.9303(3) 0.0667(3) 0.1543(3) 0.0529(10) Uani 1 1 d . . .
H12 H 0.9646 0.0827 0.0968 0.064 Uiso 1 1 calc R . .
C13 C 0.9564(4) -0.0341(3) 0.1956(4) 0.0606(11) Uani 1 1 d . . .
H13 H 1.0048 -0.0859 0.1635 0.073 Uiso 1 1 calc R . .
C14 C 0.9123(4) -0.0606(3) 0.2842(4) 0.0665(12) Uani 1 1 d . . .
H14 H 0.9343 -0.1275 0.3145 0.080 Uiso 1 1 calc R . .
C15 C 0.8352(3) 0.0145(3) 0.3261(3) 0.0572(11) Uani 1 1 d . . .
H15 H 0.8033 -0.0018 0.3849 0.069 Uiso 1 1 calc R . .
C16 C 0.7651(3) 0.2666(3) 0.4819(3) 0.0402(8) Uani 1 1 d . . .
C17 C 0.8548(3) 0.3699(3) 0.5256(3) 0.0545(10) Uani 1 1 d . . .
H17 H 0.8750 0.4088 0.4721 0.065 Uiso 1 1 calc R . .
C18 C 0.9143(4) 0.4155(3) 0.6476(4) 0.0696(12) Uani 1 1 d . . .
H18 H 0.9739 0.4853 0.6761 0.084 Uiso 1 1 calc R . .
C19 C 0.8855(4) 0.3583(4) 0.7265(4) 0.0669(12) Uani 1 1 d . . .
H19 H 0.9252 0.3896 0.8087 0.080 Uiso 1 1 calc R . .
C20 C 0.8000(4) 0.2565(3) 0.6861(3) 0.0621(11) Uani 1 1 d . . .
H20 H 0.7822 0.2177 0.7407 0.075 Uiso 1 1 calc R . .
C21 C 0.7394(3) 0.2102(3) 0.5645(3) 0.0531(10) Uani 1 1 d . . .
H21 H 0.6804 0.1402 0.5375 0.064 Uiso 1 1 calc R . .
C22 C 0.4328(4) 0.0664(3) 0.1911(3) 0.0527(10) Uani 1 1 d . . .
C23 C 0.367(2) 0.1354(13) 0.1071(15) 0.096(6) Uani 0.52(2) 1 d P A 1
H23A H 0.4385 0.1749 0.0880 0.143 Uiso 0.52(2) 1 calc PR A 1
H23B H 0.3198 0.1908 0.1410 0.143 Uiso 0.52(2) 1 calc PR A 1
H23C H 0.2978 0.0876 0.0349 0.143 Uiso 0.52(2) 1 calc PR A 1
C24 C 0.5024(15) -0.0341(15) 0.1433(16) 0.081(5) Uani 0.52(2) 1 d P A 1
H24A H 0.4297 -0.0855 0.0763 0.122 Uiso 0.52(2) 1 calc PR A 1
H24B H 0.5472 -0.0755 0.2066 0.122 Uiso 0.52(2) 1 calc PR A 1
H24C H 0.5732 -0.0034 0.1176 0.122 Uiso 0.52(2) 1 calc PR A 1
C25 C 0.3284(16) 0.0029(15) 0.2336(12) 0.085(5) Uani 0.52(2) 1 d P A 1
H25A H 0.2813 0.0583 0.2676 0.127 Uiso 0.52(2) 1 calc PR A 1
H25B H 0.3813 -0.0393 0.2935 0.127 Uiso 0.52(2) 1 calc PR A 1
H25C H 0.2580 -0.0495 0.1659 0.127 Uiso 0.52(2) 1 calc PR A 1
C23' C 0.4324(17) 0.1138(15) 0.0772(14) 0.069(4) Uani 0.48(2) 1 d P A 2
H23D H 0.3552 0.0717 0.0062 0.103 Uiso 0.48(2) 1 calc PR A 2
H23E H 0.5221 0.1044 0.0688 0.103 Uiso 0.48(2) 1 calc PR A 2
H23F H 0.4198 0.1941 0.0872 0.103 Uiso 0.48(2) 1 calc PR A 2
C24' C 0.458(2) -0.0513(14) 0.1842(16) 0.081(5) Uani 0.48(2) 1 d P A 2
H24D H 0.3824 -0.0977 0.1148 0.122 Uiso 0.48(2) 1 calc PR A 2
H24E H 0.4591 -0.0762 0.2559 0.122 Uiso 0.48(2) 1 calc PR A 2
H24F H 0.5482 -0.0594 0.1772 0.122 Uiso 0.48(2) 1 calc PR A 2
C25' C 0.2804(12) 0.082(2) 0.1877(15) 0.095(7) Uani 0.48(2) 1 d P A 2
H25D H 0.2598 0.1586 0.1757 0.143 Uiso 0.48(2) 1 calc PR A 2
H25E H 0.2759 0.0714 0.2627 0.143 Uiso 0.48(2) 1 calc PR A 2
H25F H 0.2112 0.0266 0.1225 0.143 Uiso 0.48(2) 1 calc PR A 2
C26 C 0.7257(5) 0.6717(4) 0.5960(4) 0.0929(15) Uani 1 1 d . . .
H26A H 0.6792 0.5933 0.5769 0.112 Uiso 1 1 calc R . .
H26B H 0.7790 0.6927 0.6827 0.112 Uiso 1 1 calc R . .
C27 C 0.8227(4) 0.6804(3) 0.5327(4) 0.0858(14) Uani 1 1 d . . .
H27A H 0.9214 0.6787 0.5861 0.103 Uiso 1 1 calc R . .
H27B H 0.7965 0.6180 0.4633 0.103 Uiso 1 1 calc R . .
C28 C 0.8032(5) 0.7916(4) 0.4956(5) 0.1068(17) Uani 1 1 d . . .
H28A H 0.8095 0.7880 0.4176 0.128 Uiso 1 1 calc R . .
H28B H 0.8762 0.8512 0.5541 0.128 Uiso 1 1 calc R . .
C29 C 0.6596(5) 0.8162(4) 0.4887(4) 0.0879(14) Uani 1 1 d . . .
H29A H 0.6614 0.8972 0.5202 0.106 Uiso 1 1 calc R . .
H29B H 0.5911 0.7976 0.4055 0.106 Uiso 1 1 calc R . .

loop_
_atom_site_aniso_label
_atom_site_aniso_U_11
_atom_site_aniso_U_22
_atom_site_aniso_U_33
_atom_site_aniso_U_23
_atom_site_aniso_U_13
_atom_site_aniso_U_12
Ni1 0.0434(3) 0.0523(3) 0.0436(3) 0.0114(2) 0.0204(2) 0.0054(2)
Cl1 0.1204(10) 0.1016(9) 0.1100(10) 0.0527(8) 0.0908(8) 0.0458(8)
N1 0.0417(18) 0.0517(18) 0.0377(18) 0.0112(16) 0.0104(15) -0.0012(15)
N2 0.0398(16) 0.0438(16) 0.0433(18) 0.0090(15) 0.0195(15) 0.0125(14)
N3 0.0441(17) 0.0493(17) 0.0463(18) -0.0005(15) 0.0252(15) -0.0019(14)
O1 0.084(2) 0.087(2) 0.093(2) 0.0301(19) 0.0543(19) 0.0313(17)
P1 0.0394(5) 0.0410(5) 0.0465(6) 0.0085(5) 0.0205(5) 0.0058(4)
C1 0.043(2) 0.043(2) 0.040(2) 0.0070(19) 0.0098(19) 0.0038(18)
C2 0.041(2) 0.044(2) 0.041(2) 0.0069(19) 0.0121(19) 0.0049(18)
C3 0.052(2) 0.046(2) 0.064(3) 0.012(2) 0.029(2) 0.0118(19)
C4 0.062(3) 0.058(2) 0.065(3) 0.009(2) 0.030(2) 0.021(2)
C5 0.068(3) 0.046(2) 0.066(3) 0.007(2) 0.020(2) 0.016(2)
C6 0.056(3) 0.046(2) 0.049(3) 0.009(2) 0.015(2) 0.005(2)
C7 0.074(3) 0.053(2) 0.062(3) 0.016(2) 0.014(2) 0.005(2)
C8 0.073(3) 0.059(3) 0.061(3) 0.027(2) 0.019(2) 0.000(2)
C9 0.052(2) 0.061(3) 0.049(2) 0.018(2) 0.016(2) 0.001(2)
C10 0.043(2) 0.042(2) 0.054(2) 0.0103(19) 0.0279(19) 0.0070(17)
C11 0.0312(19) 0.052(2) 0.040(2) 0.0025(18) 0.0136(17) 0.0028(17)
C12 0.047(2) 0.058(2) 0.063(3) 0.008(2) 0.032(2) 0.008(2)
C13 0.055(3) 0.057(3) 0.080(3) 0.009(2) 0.039(2) 0.015(2)
C14 0.067(3) 0.055(2) 0.098(3) 0.023(2) 0.050(3) 0.021(2)
C15 0.060(3) 0.055(2) 0.074(3) 0.020(2) 0.042(2) 0.016(2)
C16 0.035(2) 0.045(2) 0.044(2) 0.0109(19) 0.0164(18) 0.0100(17)
C17 0.047(2) 0.061(2) 0.053(3) 0.008(2) 0.018(2) 0.000(2)
C18 0.062(3) 0.069(3) 0.062(3) 0.001(3) 0.011(3) -0.001(2)
C19 0.056(3) 0.088(3) 0.045(3) 0.002(3) 0.009(2) 0.015(2)
C20 0.059(3) 0.082(3) 0.046(3) 0.021(2) 0.017(2) 0.015(2)
C21 0.050(2) 0.057(2) 0.052(3) 0.013(2) 0.018(2) 0.0067(19)
C22 0.050(2) 0.054(2) 0.050(3) 0.000(2) 0.020(2) -0.007(2)
C23 0.089(13) 0.079(8) 0.080(11) 0.012(8) -0.007(8) -0.018(8)
C24 0.069(8) 0.084(9) 0.076(11) -0.031(8) 0.032(6) -0.009(6)
C25 0.060(8) 0.096(10) 0.084(8) -0.016(7) 0.030(7) -0.037(7)
C23' 0.063(9) 0.080(9) 0.053(7) 0.008(6) 0.015(6) -0.008(7)
C24' 0.093(13) 0.063(7) 0.075(11) 0.007(7) 0.024(8) -0.010(8)
C25' 0.041(6) 0.150(16) 0.075(10) -0.032(11) 0.026(6) -0.017(8)
C26 0.103(4) 0.100(4) 0.117(4) 0.054(3) 0.071(3) 0.046(3)
C27 0.078(3) 0.076(3) 0.122(4) 0.019(3) 0.059(3) 0.015(3)
C28 0.104(4) 0.100(4) 0.140(5) 0.046(4) 0.065(4) 0.008(3)
C29 0.118(4) 0.080(3) 0.080(3) 0.024(3) 0.047(3) 0.038(3)

loop_
_atom_type_symbol
_atom_type_description
_atom_type_scat_dispersion_real
_atom_type_scat_dispersion_imag
_atom_type_scat_source
C C 0.0033 0.0016 'International Tables Vol C Tables 4.2.6.8 and 6.1.1.4'
H H 0.0000 0.0000 'International Tables Vol C Tables 4.2.6.8 and 6.1.1.4'
O O 0.0106 0.0060 'International Tables Vol C Tables 4.2.6.8 and 6.1.1.4'
N N 0.0061 0.0033 'International Tables Vol C Tables 4.2.6.8 and 6.1.1.4'
P P 0.1023 0.0942 'International Tables Vol C Tables 4.2.6.8 and 6.1.1.4'
Cl Cl 0.1484 0.1585 'International Tables Vol C Tables 4.2.6.8 and 6.1.1.4'
Ni Ni 0.3393 1.1124 'International Tables Vol C Tables 4.2.6.8 and 6.1.1.4'

loop_
_geom_angle_atom_site_label_1
_geom_angle_atom_site_label_2
_geom_angle_atom_site_label_3
_geom_angle
C11 Ni1 N2 88.18(13)
C11 Ni1 N1 171.69(14)
N2 Ni1 N1 83.51(12)
C11 Ni1 Cl1 94.96(11)
N2 Ni1 Cl1 176.69(9)
N1 Ni1 Cl1 93.34(9)
C9 N1 C1 117.3(3)
C9 N1 Ni1 130.6(3)
C1 N1 Ni1 112.1(2)
C2 N2 P1 125.8(2)
C2 N2 Ni1 114.4(2)
P1 N2 Ni1 119.79(14)
C22 N3 P1 128.3(2)
C22 N3 H3 112.8
P1 N3 H3 110.9
C29 O1 C26 109.5(3)
N2 P1 N3 120.52(13)
N2 P1 C10 99.01(14)
N3 P1 C10 111.71(14)
N2 P1 C16 111.60(15)
N3 P1 C16 101.67(14)
C10 P1 C16 112.83(15)
N1 C1 C2 115.6(3)
N1 C1 C6 122.7(3)
C2 C1 C6 121.7(4)
C3 C2 N2 127.2(3)
C3 C2 C1 118.6(3)
N2 C2 C1 114.2(3)
C2 C3 C4 119.4(4)
C2 C3 H3A 120.3
C4 C3 H3A 120.3
C5 C4 C3 122.2(4)
C5 C4 H4 118.9
C3 C4 H4 118.9
C4 C5 C6 120.4(3)
C4 C5 H5 119.8
C6 C5 H5 119.8
C7 C6 C5 125.6(4)
C7 C6 C1 116.7(4)
C5 C6 C1 117.7(4)
C8 C7 C6 120.7(4)
C8 C7 H7 119.7
C6 C7 H7 119.7
C7 C8 C9 119.0(4)
C7 C8 H8 120.5
C9 C8 H8 120.5
N1 C9 C8 123.6(4)
N1 C9 H9 118.2
C8 C9 H9 118.2
C15 C10 C11 123.3(3)
C15 C10 P1 121.7(3)
C11 C10 P1 114.9(3)
C10 C11 C12 114.4(3)
C10 C11 Ni1 117.8(3)
C12 C11 Ni1 127.8(3)
C13 C12 C11 122.5(3)
C13 C12 H12 118.8
C11 C12 H12 118.8
C12 C13 C14 121.3(3)
C12 C13 H13 119.4
C14 C13 H13 119.4
C15 C14 C13 118.3(4)
C15 C14 H14 120.8
C13 C14 H14 120.8
C14 C15 C10 120.1(3)
C14 C15 H15 120.0
C10 C15 H15 120.0
C17 C16 C21 118.0(3)
C17 C16 P1 119.3(3)
C21 C16 P1 122.6(3)
C18 C17 C16 120.6(4)
C18 C17 H17 119.7
C16 C17 H17 119.7
C19 C18 C17 119.9(4)
C19 C18 H18 120.1
C17 C18 H18 120.1
C20 C19 C18 120.6(4)
C20 C19 H19 119.7
C18 C19 H19 119.7
C19 C20 C21 120.2(4)
C19 C20 H20 119.9
C21 C20 H20 119.9
C20 C21 C16 120.8(3)
C20 C21 H21 119.6
C16 C21 H21 119.6
C23 C22 C24' 135.3(9)
C23 C22 N3 110.4(6)
C24' C22 N3 110.5(7)
C23 C22 C25 114.0(6)
C24' C22 C25 71.7(6)
N3 C22 C25 104.6(5)
C23 C22 C25' 70.4(6)
C24' C22 C25' 111.6(7)
N3 C22 C25' 109.2(5)
C25 C22 C25' 45.6(5)
C23 C22 C24 114.7(8)
C24' C22 C24 31.9(6)
N3 C22 C24 109.9(6)
C25 C22 C24 102.6(6)
C25' C22 C24 134.9(7)
C23 C22 C23' 34.4(7)
C24' C22 C23' 112.2(8)
N3 C22 C23' 110.4(6)
C25 C22 C23' 139.8(7)
C25' C22 C23' 102.8(8)
C24 C22 C23' 83.7(7)
C22 C23 H23A 109.5
C22 C23 H23B 109.5
C22 C23 H23C 109.5
C22 C24 H24A 109.5
C22 C24 H24B 109.5
C22 C24 H24C 109.5
C22 C25 H25A 109.5
C22 C25 H25B 109.5
C22 C25 H25C 109.5
C22 C23' H23D 109.5
C22 C23' H23E 109.5
H23D C23' H23E 109.5
C22 C23' H23F 109.5
H23D C23' H23F 109.5
H23E C23' H23F 109.5
C22 C24' H24D 109.5
C22 C24' H24E 109.5
H24D C24' H24E 109.5
C22 C24' H24F 109.5
H24D C24' H24F 109.5
H24E C24' H24F 109.5
C22 C25' H25D 109.5
C22 C25' H25E 109.5
H25D C25' H25E 109.5
C22 C25' H25F 109.5
H25D C25' H25F 109.5
H25E C25' H25F 109.5
O1 C26 C27 107.8(4)
O1 C26 H26A 110.1
C27 C26 H26A 110.1
O1 C26 H26B 110.1
C27 C26 H26B 110.1
H26A C26 H26B 108.5
C28 C27 C26 103.6(3)
C28 C27 H27A 111.0
C26 C27 H27A 111.0
C28 C27 H27B 111.0
C26 C27 H27B 111.0
H27A C27 H27B 109.0
C27 C28 C29 106.1(4)
C27 C28 H28A 110.5
C29 C28 H28A 110.5
C27 C28 H28B 110.5
C29 C28 H28B 110.5
H28A C28 H28B 108.7
O1 C29 C28 106.9(3)
O1 C29 H29A 110.3
C28 C29 H29A 110.3
O1 C29 H29B 110.3
C28 C29 H29B 110.3
H29A C29 H29B 108.6

loop_
_geom_bond_atom_site_label_1
_geom_bond_atom_site_label_2
_geom_bond_distance
Ni1 C11 1.885(3)
Ni1 N2 1.891(2)
Ni1 N1 1.961(3)
Ni1 Cl1 2.1695(11)
N1 C9 1.307(4)
N1 C1 1.372(4)
N2 C2 1.390(4)
N2 P1 1.608(3)
N3 C22 1.486(4)
N3 P1 1.631(2)
N3 H3 0.8599
O1 C29 1.390(4)
O1 C26 1.419(4)
P1 C10 1.765(3)
P1 C16 1.791(3)
C1 C2 1.404(4)
C1 C6 1.407(4)
C2 C3 1.377(4)
C3 C4 1.406(4)
C3 H3A 0.9300
C4 C5 1.343(5)
C4 H4 0.9300
C5 C6 1.405(4)
C5 H5 0.9300
C6 C7 1.388(5)
C7 C8 1.348(4)
C7 H7 0.9300
C8 C9 1.394(4)
C8 H8 0.9300
C9 H9 0.9300
C10 C15 1.384(4)
C10 C11 1.402(4)
C11 C12 1.404(4)
C12 C13 1.369(4)
C12 H12 0.9300
C13 C14 1.384(5)
C13 H13 0.9300
C14 C15 1.371(4)
C14 H14 0.9300
C15 H15 0.9300
C16 C17 1.385(4)
C16 C21 1.385(4)
C17 C18 1.377(4)
C17 H17 0.9300
C18 C19 1.366(5)
C18 H18 0.9300
C19 C20 1.350(4)
C19 H19 0.9300
C20 C21 1.375(4)
C20 H20 0.9300
C21 H21 0.9300
C22 C23 1.404(14)
C22 C24' 1.422(17)
C22 C25 1.548(10)
C22 C25' 1.549(11)
C22 C24 1.556(14)
C22 C23' 1.576(15)
C23 H23A 0.9600
C23 H23B 0.9600
C23 H23C 0.9600
C24 H24A 0.9600
C24 H24B 0.9600
C24 H24C 0.9600
C25 H25A 0.9600
C25 H25B 0.9600
C25 H25C 0.9600
C23' H23D 0.9600
C23' H23E 0.9600
C23' H23F 0.9600
C24' H24D 0.9600
C24' H24E 0.9600
C24' H24F 0.9600
C25' H25D 0.9600
C25' H25E 0.9600
C25' H25F 0.9600
C26 C27 1.466(5)
C26 H26A 0.9700
C26 H26B 0.9700
C27 C28 1.458(5)
C27 H27A 0.9700
C27 H27B 0.9700
C28 C29 1.471(5)
C28 H28A 0.9700
C28 H28B 0.9700
C29 H29A 0.9700
C29 H29B 0.9700

loop_
_geom_torsion_atom_site_label_1
_geom_torsion_atom_site_label_2
_geom_torsion_atom_site_label_3
_geom_torsion_atom_site_label_4
_geom_torsion
C11 Ni1 N1 C9 178.1(7)
N2 Ni1 N1 C9 177.5(3)
Cl1 Ni1 N1 C9 -1.5(3)
C11 Ni1 N1 C1 -3.1(10)
N2 Ni1 N1 C1 -3.7(2)
Cl1 Ni1 N1 C1 177.3(2)
C11 Ni1 N2 C2 -176.0(2)
N1 Ni1 N2 C2 4.0(2)
Cl1 Ni1 N2 C2 22.3(16)
C11 Ni1 N2 P1 3.29(17)
N1 Ni1 N2 P1 -176.79(17)
Cl1 Ni1 N2 P1 -158.5(14)
C2 N2 P1 N3 56.4(3)
Ni1 N2 P1 N3 -122.74(16)
C2 N2 P1 C10 178.3(3)
Ni1 N2 P1 C10 -0.85(19)
C2 N2 P1 C16 -62.7(3)
Ni1 N2 P1 C16 118.19(16)
C22 N3 P1 N2 59.1(3)
C22 N3 P1 C10 -56.4(3)
C22 N3 P1 C16 -177.0(3)
C9 N1 C1 C2 -178.2(3)
Ni1 N1 C1 C2 2.8(3)
C9 N1 C1 C6 1.7(5)
Ni1 N1 C1 C6 -177.3(3)
P1 N2 C2 C3 -3.2(5)
Ni1 N2 C2 C3 176.0(3)
P1 N2 C2 C1 177.3(2)
Ni1 N2 C2 C1 -3.5(3)
N1 C1 C2 C3 -179.2(3)
C6 C1 C2 C3 0.9(5)
N1 C1 C2 N2 0.3(4)
C6 C1 C2 N2 -179.6(3)
N2 C2 C3 C4 -178.5(3)
C1 C2 C3 C4 1.0(5)
C2 C3 C4 C5 -1.3(5)
C3 C4 C5 C6 -0.3(6)
C4 C5 C6 C7 -177.4(4)
C4 C5 C6 C1 2.1(5)
N1 C1 C6 C7 -2.7(5)
C2 C1 C6 C7 177.1(3)
N1 C1 C6 C5 177.7(3)
C2 C1 C6 C5 -2.4(5)
C5 C6 C7 C8 -179.3(3)
C1 C6 C7 C8 1.2(5)
C6 C7 C8 C9 1.3(6)
C1 N1 C9 C8 1.0(5)
Ni1 N1 C9 C8 179.7(2)
C7 C8 C9 N1 -2.5(6)
N2 P1 C10 C15 179.5(3)
N3 P1 C10 C15 -52.4(3)
C16 P1 C10 C15 61.4(3)
N2 P1 C10 C11 -3.2(3)
N3 P1 C10 C11 124.9(2)
C16 P1 C10 C11 -121.3(3)
C15 C10 C11 C12 2.9(5)
P1 C10 C11 C12 -174.4(2)
C15 C10 C11 Ni1 -176.6(3)
P1 C10 C11 Ni1 6.1(3)
N2 Ni1 C11 C10 -5.4(3)
N1 Ni1 C11 C10 -6.0(10)
Cl1 Ni1 C11 C10 173.5(2)
N2 Ni1 C11 C12 175.1(3)
N1 Ni1 C11 C12 174.6(7)
Cl1 Ni1 C11 C12 -5.9(3)
C10 C11 C12 C13 -0.6(5)
Ni1 C11 C12 C13 178.8(3)
C11 C12 C13 C14 -2.3(6)
C12 C13 C14 C15 3.0(6)
C13 C14 C15 C10 -0.8(5)
C11 C10 C15 C14 -2.3(5)
P1 C10 C15 C14 174.8(3)
N2 P1 C16 C17 -20.1(3)
N3 P1 C16 C17 -149.8(2)
C10 P1 C16 C17 90.4(3)
N2 P1 C16 C21 163.0(2)
N3 P1 C16 C21 33.3(3)
C10 P1 C16 C21 -86.5(3)
C21 C16 C17 C18 -1.0(5)
P1 C16 C17 C18 -178.1(3)
C16 C17 C18 C19 0.4(6)
C17 C18 C19 C20 0.6(6)
C18 C19 C20 C21 -0.9(6)
C19 C20 C21 C16 0.2(5)
C17 C16 C21 C20 0.7(5)
P1 C16 C21 C20 177.7(2)
P1 N3 C22 C23 -69.0(11)
P1 N3 C22 C24' 92.4(10)
P1 N3 C22 C25 167.9(9)
P1 N3 C22 C25' -144.5(12)
P1 N3 C22 C24 58.4(9)
P1 N3 C22 C23' -32.3(9)
C29 O1 C26 C27 -8.8(5)
O1 C26 C27 C28 20.7(5)
C26 C27 C28 C29 -24.5(5)
C26 O1 C29 C28 -6.9(5)
C27 C28 C29 O1 20.0(5)
